data_1010318
loop_
_publ_author_name
'Gross, R'
'Gross, N'

_publ_section_title
;
Die Atomanordnung des Kupferkieses und die Struktur der
Beruehrungsflaechen gesetzmaessig verwachsener
Kristalle
;
_journal_coden_ASTM NJMBLA
_journal_name_full
;
Neues Jahrbuch fuer Mineralogie, Geologie und Palaeontologie. Beilage (-
1925)
;
_journal_page_first 113
_journal_page_last 135
_journal_volume 48
_journal_year 1923
_chemical_formula_structural 'Cu Fe S2'
_chemical_formula_sum 'Cu Fe S2'
_chemical_name_systematic 'Copper iron sulfide'
_space_group_IT_number 111
_symmetry_cell_setting tetragonal
_symmetry_Int_Tables_number 111
_symmetry_space_group_name_Hall 'P -4 2'
_symmetry_space_group_name_H-M 'P -4 2 m'
_cell_angle_alpha 90
_cell_angle_beta 90
_cell_angle_gamma 90
_cell_formula_units_Z 2
_cell_length_a 5.27
_cell_length_b 5.27
_cell_length_c 5.194
_cell_volume 144.3
_cod_database_code 1010318

loop_
_symmetry_equiv_pos_as_xyz
x,y,z
-x,-y,z
-x,y,-z
x,-y,-z
-y,x,-z
y,-x,-z
y,x,z
-y,-x,z

loop_
_atom_site_label
_atom_site_type_symbol
_atom_site_symmetry_multiplicity
_atom_site_Wyckoff_symbol
_atom_site_fract_x
_atom_site_fract_y
_atom_site_fract_z
_atom_site_occupancy
_atom_site_attached_hydrogens
_atom_site_calc_flag
Cu1 Cu2+ 1 a 0. 0. 0. 1. 0 d
Cu2 Cu2+ 1 d 0.5 0.5 0. 1. 0 d
Fe1 Fe2+ 2 f 0.5 0. 0.5 1. 0 d
S1 S2- 4 n 0.25 0.25 0.19(1) 1. 0 d

loop_
_atom_type_symbol
_atom_type_oxidation_number
Cu2+ 2.000
Fe2+ 2.000
S2- -2.000
